data_7058993
loop_
_publ_author_name
'Bechu, Damien'
'Rogez, Guillaume'
'Hosseini, Mir Wais'
'Baudron, St\'ephane A.'

_publ_section_title
;
 Tetrathiopyridyl-tetrathiafulvalene-based Cd(ii) coordination polymers:
 one ligand, one metal cation, many possibilities
;
_journal_issue 36
_journal_name_full 'New Journal of Chemistry'
_journal_page_first 14291
_journal_paper_doi 10.1039/C9NJ03572A
_journal_volume 43
_journal_year 2019
_chemical_formula_sum 'C26 H16 N4 S8'
_chemical_formula_weight 640.91
_space_group_crystal_system triclinic
_space_group_IT_number 2
_space_group_name_Hall '-P 1'
_space_group_name_H-M_alt 'P -1'
_atom_sites_solution_hydrogens geom
_audit_creation_method SHELXL-2016/6
_audit_update_record
;
2019-05-20 deposited with the CCDC.	2019-08-15 downloaded from the CCDC.
;
_cell_angle_alpha 102.074(2)
_cell_angle_beta 91.263(2)
_cell_angle_gamma 93.737(2)
_cell_formula_units_Z 1
_cell_length_a 5.5750(2)
_cell_length_b 10.0695(5)
_cell_length_c 12.6027(6)
_cell_measurement_reflns_used 9096
_cell_measurement_temperature 173(2)
_cell_measurement_theta_max 30.03
_cell_measurement_theta_min 2.36
_cell_volume 689.90(5)
_computing_cell_refinement 'Bruker SAINT'
_computing_data_collection 'Bruker APEX2'
_computing_data_reduction 'Bruker SAINT'
_computing_molecular_graphics 'Bruker SHELXTL'
_computing_publication_material 'Bruker SHELXTL'
_computing_structure_refinement 'SHELXL-2014 (Sheldrick 2014)'
_computing_structure_solution 'SHELXS-97 (Sheldrick 2008)'
_diffrn_ambient_temperature 173(2)
_diffrn_measured_fraction_theta_full 0.960
_diffrn_measured_fraction_theta_max 0.915
_diffrn_measurement_device_type 'Bruker APEX-II CCD'
_diffrn_measurement_method '\f and \w scans'
_diffrn_radiation_type MoK\a
_diffrn_radiation_wavelength 0.71073
_diffrn_reflns_av_R_equivalents 0.0341
_diffrn_reflns_av_unetI/netI 0.0306
_diffrn_reflns_Laue_measured_fraction_full 0.960
_diffrn_reflns_Laue_measured_fraction_max 0.915
_diffrn_reflns_limit_h_max 5
_diffrn_reflns_limit_h_min -7
_diffrn_reflns_limit_k_max 14
_diffrn_reflns_limit_k_min -14
_diffrn_reflns_limit_l_max 17
_diffrn_reflns_limit_l_min -17
_diffrn_reflns_number 21466
_diffrn_reflns_point_group_measured_fraction_full 0.960
_diffrn_reflns_point_group_measured_fraction_max 0.915
_diffrn_reflns_theta_full 25.242
_diffrn_reflns_theta_max 30.210
_diffrn_reflns_theta_min 2.074
_exptl_absorpt_coefficient_mu 0.673
_exptl_absorpt_correction_T_max 0.986
_exptl_absorpt_correction_T_min 0.960
_exptl_absorpt_correction_type multi-scan
_exptl_absorpt_process_details sadabs
_exptl_crystal_colour orange
_exptl_crystal_density_diffrn 1.543
_exptl_crystal_density_meas ?
_exptl_crystal_description platelet
_exptl_crystal_F_000 328
_exptl_crystal_size_max 0.060
_exptl_crystal_size_mid 0.040
_exptl_crystal_size_min 0.020
_refine_diff_density_max 0.269
_refine_diff_density_min -0.285
_refine_diff_density_rms 0.056
_refine_ls_extinction_method none
_refine_ls_goodness_of_fit_ref 1.025
_refine_ls_hydrogen_treatment constr
_refine_ls_matrix_type full
_refine_ls_number_parameters 172
_refine_ls_number_reflns 3741
_refine_ls_number_restraints 0
_refine_ls_restrained_S_all 1.025
_refine_ls_R_factor_all 0.0507
_refine_ls_R_factor_gt 0.0345
_refine_ls_shift/su_max 0.005
_refine_ls_shift/su_mean 0.001
_refine_ls_structure_factor_coef Fsqd
_refine_ls_weighting_details 'w=1/[\s^2^(Fo^2^)+(0.0326P)^2^+0.2726P] where P=(Fo^2^+2Fc^2^)/3'
_refine_ls_weighting_scheme calc
_refine_ls_wR_factor_gt 0.0742
_refine_ls_wR_factor_ref 0.0819
_reflns_Friedel_coverage 0.000
_reflns_number_gt 2900
_reflns_number_total 3741
_reflns_threshold_expression 'I > 2\s(I)'
_cod_data_source_file c9nj03572a2.cif
_cod_data_source_block compound1
_cod_depositor_comments
;
The following automatic conversions were performed:

data item '_exptl_crystal_density_meas' value 'not measured' was
changed to '?' -- the value is perceived as not measured.

Automatic conversion script
Id: cif_fix_values 6909 2019-04-08 15:41:33Z antanas 
;
_cod_database_code 7058993
_shelx_shelxl_version_number 2016/6
_shelx_space_group_comment
;
The symmetry employed for this shelxl refinement is uniquely defined
by the following loop, which should always be used as a source of
symmetry information in preference to the above space-group names.
They are only intended as comments.
;
_shelx_estimated_absorpt_t_min 0.961
_shelx_estimated_absorpt_t_max 0.987

loop_
_space_group_symop_operation_xyz
'x, y, z'
'-x, -y, -z'

loop_
_atom_site_label
_atom_site_type_symbol
_atom_site_fract_x
_atom_site_fract_y
_atom_site_fract_z
_atom_site_U_iso_or_equiv
_atom_site_adp_type
_atom_site_occupancy
_atom_site_site_symmetry_order
_atom_site_calc_flag
_atom_site_refinement_flags_posn
_atom_site_refinement_flags_adp
C1 C 0.0889(3) 0.47269(14) 0.02284(11) 0.0257(3) Uani 1 1 d . .
C2 C 0.4442(3) 0.43456(15) 0.14627(12) 0.0279(3) Uani 1 1 d . .
C3 C 0.3691(3) 0.30987(15) 0.09058(12) 0.0293(3) Uani 1 1 d . .
C4 C 0.5718(3) 0.58556(16) 0.34660(12) 0.0282(3) Uani 1 1 d . .
C5 C 0.6987(3) 0.70763(18) 0.38925(15) 0.0425(4) Uani 1 1 d . .
H5 H 0.844232 0.733035 0.358466 0.051 Uiso 1 1 calc R U
C6 C 0.6092(5) 0.7920(2) 0.47772(18) 0.0633(6) Uani 1 1 d . .
H6 H 0.698583 0.875770 0.507051 0.076 Uiso 1 1 calc R U
C7 C 0.2869(4) 0.6473(3) 0.48135(16) 0.0571(6) Uani 1 1 d . .
H7 H 0.140032 0.626080 0.513010 0.068 Uiso 1 1 calc R U
C8 C 0.3601(3) 0.5537(2) 0.39330(14) 0.0397(4) Uani 1 1 d . .
H8 H 0.267646 0.470447 0.365999 0.048 Uiso 1 1 calc R U
C9 C 0.3152(3) 0.08620(15) 0.18252(12) 0.0286(3) Uani 1 1 d . .
C10 C 0.1109(3) 0.14204(16) 0.22836(13) 0.0329(4) Uani 1 1 d . .
H10 H 0.061879 0.225593 0.214500 0.040 Uiso 1 1 calc R U
C11 C -0.0195(3) 0.07344(18) 0.29457(14) 0.0392(4) Uani 1 1 d . .
H11 H -0.159845 0.112089 0.325113 0.047 Uiso 1 1 calc R U
C12 C 0.2371(4) -0.09484(17) 0.27360(14) 0.0418(4) Uani 1 1 d . .
H12 H 0.283274 -0.177779 0.289790 0.050 Uiso 1 1 calc R U
C13 C 0.3789(3) -0.03600(15) 0.20568(13) 0.0347(4) Uani 1 1 d . .
H13 H 0.516855 -0.077831 0.175394 0.042 Uiso 1 1 calc R U
N1 N 0.4086(4) 0.7646(2) 0.52436(14) 0.0682(6) Uani 1 1 d . .
N2 N 0.0388(3) -0.04363(15) 0.31850(12) 0.0439(4) Uani 1 1 d . .
S1 S 0.29900(7) 0.57231(4) 0.11697(3) 0.03052(11) Uani 1 1 d . .
S2 S 0.13397(8) 0.29764(4) -0.00702(3) 0.03209(11) Uani 1 1 d . .
S3 S 0.69291(8) 0.47237(5) 0.23702(3) 0.03712(12) Uani 1 1 d . .
S4 S 0.50790(8) 0.16162(4) 0.09881(4) 0.03626(12) Uani 1 1 d . .

loop_
_atom_site_aniso_label
_atom_site_aniso_U_11
_atom_site_aniso_U_22
_atom_site_aniso_U_33
_atom_site_aniso_U_23
_atom_site_aniso_U_13
_atom_site_aniso_U_12
C1 0.0315(9) 0.0230(7) 0.0228(7) 0.0048(5) 0.0018(6) 0.0021(6)
C2 0.0303(9) 0.0304(8) 0.0240(7) 0.0060(6) 0.0009(6) 0.0079(6)
C3 0.0319(9) 0.0287(8) 0.0295(8) 0.0093(6) 0.0013(7) 0.0070(6)
C4 0.0272(9) 0.0353(8) 0.0232(7) 0.0078(6) -0.0024(6) 0.0064(6)
C5 0.0381(11) 0.0413(10) 0.0462(10) 0.0065(8) -0.0075(8) 0.0006(8)
C6 0.0688(17) 0.0522(13) 0.0579(13) -0.0137(10) -0.0213(12) 0.0137(11)
C7 0.0425(13) 0.0978(18) 0.0355(10) 0.0176(11) 0.0089(9) 0.0249(12)
C8 0.0332(10) 0.0536(11) 0.0338(9) 0.0125(8) 0.0031(7) 0.0034(8)
C9 0.0311(9) 0.0247(7) 0.0291(8) 0.0038(6) -0.0023(7) 0.0036(6)
C10 0.0332(10) 0.0299(8) 0.0368(9) 0.0075(6) 0.0006(7) 0.0084(6)
C11 0.0375(10) 0.0391(9) 0.0397(9) 0.0047(7) 0.0046(8) 0.0037(7)
C12 0.0605(13) 0.0254(8) 0.0398(9) 0.0080(7) -0.0027(9) 0.0035(8)
C13 0.0408(10) 0.0264(8) 0.0367(9) 0.0043(6) -0.0014(7) 0.0090(7)
N1 0.0707(14) 0.0876(15) 0.0392(10) -0.0111(9) -0.0067(9) 0.0367(11)
N2 0.0551(10) 0.0348(8) 0.0412(8) 0.0079(6) 0.0057(7) -0.0030(7)
S1 0.0355(3) 0.02379(19) 0.0309(2) 0.00331(15) -0.00708(17) 0.00313(15)
S2 0.0385(3) 0.02302(19) 0.0335(2) 0.00354(15) -0.00521(18) 0.00265(15)
S3 0.0289(3) 0.0513(3) 0.0295(2) 0.00202(18) -0.00137(17) 0.01255(18)
S4 0.0365(3) 0.0311(2) 0.0455(2) 0.01354(17) 0.01052(19) 0.01335(16)

loop_
_atom_type_symbol
_atom_type_description
_atom_type_scat_dispersion_real
_atom_type_scat_dispersion_imag
_atom_type_scat_source
C C 0.0033 0.0016 'International Tables Vol C Tables 4.2.6.8 and 6.1.1.4'
H H 0.0000 0.0000 'International Tables Vol C Tables 4.2.6.8 and 6.1.1.4'
N N 0.0061 0.0033 'International Tables Vol C Tables 4.2.6.8 and 6.1.1.4'
S S 0.1246 0.1234 'International Tables Vol C Tables 4.2.6.8 and 6.1.1.4'

loop_
_geom_angle_atom_site_label_1
_geom_angle_atom_site_label_2
_geom_angle_atom_site_label_3
_geom_angle
_geom_angle_site_symmetry_1
C1 C1 S1 121.99(15) 2_565
C1 C1 S2 123.42(16) 2_565
S1 C1 S2 114.58(8) .
C3 C2 S3 125.20(12) .
C3 C2 S1 117.46(12) .
S3 C2 S1 117.08(9) .
C2 C3 S4 124.38(13) .
C2 C3 S2 117.40(12) .
S4 C3 S2 117.90(9) .
C5 C4 C8 118.78(16) .
C5 C4 S3 118.65(13) .
C8 C4 S3 122.52(13) .
C4 C5 C6 118.27(19) .
N1 C6 C5 124.5(2) .
N1 C7 C8 124.3(2) .
C4 C8 C7 117.75(18) .
C10 C9 C13 118.37(15) .
C10 C9 S4 124.75(12) .
C13 C9 S4 116.85(12) .
C11 C10 C9 118.47(15) .
N2 C11 C10 124.28(16) .
N2 C12 C13 124.66(16) .
C12 C13 C9 118.24(16) .
C6 N1 C7 116.45(18) .
C11 N2 C12 115.98(15) .
C2 S1 C1 95.30(7) .
C3 S2 C1 94.91(7) .
C2 S3 C4 100.84(7) .
C3 S4 C9 102.64(7) .

loop_
_geom_bond_atom_site_label_1
_geom_bond_atom_site_label_2
_geom_bond_distance
_geom_bond_site_symmetry_2
C1 C1 1.340(3) 2_565
C1 S1 1.7530(15) .
C1 S2 1.7596(14) .
C2 C3 1.339(2) .
C2 S3 1.7477(16) .
C2 S1 1.7502(15) .
C3 S4 1.7464(15) .
C3 S2 1.7580(16) .
C4 C5 1.376(2) .
C4 C8 1.379(2) .
C4 S3 1.7735(15) .
C5 C6 1.378(3) .
C6 N1 1.315(3) .
C7 N1 1.327(3) .
C7 C8 1.385(3) .
C9 C10 1.387(2) .
C9 C13 1.389(2) .
C9 S4 1.7673(16) .
C10 C11 1.380(2) .
C11 N2 1.334(2) .
C12 N2 1.337(2) .
C12 C13 1.375(2) .
